data_2009027
loop_
_publ_author_name
'Gzella, Andrzej'

_publ_section_title
;
 Triterpenoide. XVI. 2-Formylderivate des Oleanons\"aure-methylesters
 und <i>Allo</i>-betulons
;
_journal_issue 10
_journal_name_full 'Acta Crystallographica Section C'
_journal_page_first 1730
_journal_page_last 1733
_journal_paper_doi 10.1107/S0108270199007714
_journal_volume 55
_journal_year 1999
_chemical_formula_moiety 'C32 H48 O4'
_chemical_formula_sum 'C32 H48 O4'
_chemical_formula_weight 496.70
_chemical_name_systematic
;
2-Formyl-3-hydroxy-18H\b-olean-2,12-dien-28-oic acid methyl ester
;
_space_group_IT_number 19
_symmetry_cell_setting orthorhombic
_symmetry_space_group_name_Hall 'P 2ac 2ab'
_symmetry_space_group_name_H-M 'P 21 21 21'
_audit_creation_method SHELXL-97
_cell_angle_alpha 90.000(6)
_cell_angle_beta 90.000(8)
_cell_angle_gamma 90.000(8)
_cell_formula_units_Z 4
_cell_length_a 6.8848(8)
_cell_length_b 13.7645(10)
_cell_length_c 29.628(2)
_cell_measurement_reflns_used 44
_cell_measurement_temperature 293(2)
_cell_measurement_theta_max 28.0
_cell_measurement_theta_min 13.3
_cell_volume 2807.7(4)
_computing_cell_refinement 'Kuma KM-4 Software'
_computing_data_collection 'Kuma KM-4 Software (Kuma Diffraction, 1991)'
_computing_data_reduction 'Kuma KM-4 Software'
_computing_molecular_graphics 'ORTEPII (Johnson, 1976) and PLUTO (Motherwell & Clegg, 1978)'
_computing_publication_material SHELXL97
_computing_structure_refinement 'SHELXL97 (Sheldrick, 1997)'
_computing_structure_solution 'SHELXS97 (Sheldrick, 1990)'
_diffrn_ambient_temperature 293(2)
_diffrn_measured_fraction_theta_full 0.998
_diffrn_measured_fraction_theta_max 0.998
_diffrn_measurement_device_type 'Kuma Diffraction KM-4 diffractometer'
_diffrn_measurement_method \w--2\q
_diffrn_radiation_monochromator graphite
_diffrn_radiation_source 'fine-focus sealed tube'
_diffrn_radiation_type CuK\a
_diffrn_radiation_wavelength 1.54178
_diffrn_reflns_av_R_equivalents 0.0159
_diffrn_reflns_av_sigmaI/netI 0.0201
_diffrn_reflns_limit_h_max 7
_diffrn_reflns_limit_h_min -8
_diffrn_reflns_limit_k_max 16
_diffrn_reflns_limit_k_min 0
_diffrn_reflns_limit_l_max 36
_diffrn_reflns_limit_l_min 0
_diffrn_reflns_number 5256
_diffrn_reflns_theta_full 70.24
_diffrn_reflns_theta_max 70.24
_diffrn_reflns_theta_min 2.98
_diffrn_standards_decay_% 4.3
_diffrn_standards_interval_count 100
_diffrn_standards_number 2
_exptl_absorpt_coefficient_mu 0.588
_exptl_absorpt_correction_type none
_exptl_crystal_colour colourless
_exptl_crystal_density_diffrn 1.175
_exptl_crystal_density_method 'nicht gemessen'
_exptl_crystal_description Nadel
_exptl_crystal_F_000 1088
_exptl_crystal_size_max 0.50
_exptl_crystal_size_mid 0.18
_exptl_crystal_size_min 0.13
_refine_diff_density_max 0.188
_refine_diff_density_min -0.136
_refine_ls_abs_structure_details 'Flack H D (1983), Acta Cryst. A39, 876-881'
_refine_ls_abs_structure_Flack 0.0(2)
_refine_ls_extinction_coef 0.0047(3)
_refine_ls_extinction_method 'SHELXL97 (Sheldrick, 1997)'
_refine_ls_goodness_of_fit_ref 1.050
_refine_ls_hydrogen_treatment mixed
_refine_ls_matrix_type full
_refine_ls_number_parameters 342
_refine_ls_number_reflns 4984
_refine_ls_number_restraints 0
_refine_ls_restrained_S_all 1.050
_refine_ls_R_factor_all 0.0444
_refine_ls_R_factor_gt 0.0336
_refine_ls_shift/su_max 0.000
_refine_ls_shift/su_mean 0.000
_refine_ls_structure_factor_coef Fsqd
_refine_ls_weighting_details 'w = 1/[\s^2^(Fo^2^)+(0.0573P)^2^+0.3114P] where P=(Fo^2^+2Fc^2^)/3'
_refine_ls_weighting_scheme calc
_refine_ls_wR_factor_ref 0.0970
_reflns_number_gt 4384
_reflns_number_total 4984
_reflns_threshold_expression I>2\s(I)
_cod_data_source_file jz1350.cif
_cod_data_source_block 1b
_cod_depositor_comments
;
The following automatic conversions were performed:
'_symmetry_cell_setting' value 'Orthorhombic' changed to 'orthorhombic'
according to '/home/saulius/struct/CIF-dictionaries/cif_core.dic'
dictionary named 'cif_core.dic' version 2.4.1 from 2010-06-29.

Automatic conversion script
Id: cif_fix_enum 1527 2010-12-29 10:47:43Z saulius 

The following automatic conversions were performed:

'_symmetry_cell_setting' value 'Orthorhombic' changed to
'orthorhombic' according to
/home/saulius/struct/CIF-dictionaries/cif_core.dic dictionary named
'cif_core.dic' version 2.4.1 from 2010-06-29.

Automatic conversion script
Id: cif_fix_values 1715 2011-07-08 13:25:40Z adriana 

The following automatic conversions were performed:

'_refine_ls_weighting_scheme' value 'calc w =
1/[\s^2^(Fo^2^)+(0.0573P)^2^+0.3114P] where P=(Fo^2^+2Fc^2^)/3' was
changed to 'calc'. New tag '_refine_ls_weighting_details' was
created. The value of the new tag was set to 'w =
1/[\s^2^(Fo^2^)+(0.0573P)^2^+0.3114P] where P=(Fo^2^+2Fc^2^)/3'.

Automatic conversion script
Id: cif_fix_values 3143 2015-03-26 13:38:13Z robertas 
;
_cod_database_code 2009027

loop_
_symmetry_equiv_pos_as_xyz
'x, y, z'
'x+1/2, -y+1/2, -z'
'-x, y+1/2, -z+1/2'
'-x+1/2, -y, z+1/2'

loop_
_atom_site_label
_atom_site_fract_x
_atom_site_fract_y
_atom_site_fract_z
_atom_site_U_iso_or_equiv
_atom_site_adp_type
_atom_site_calc_flag
_atom_site_refinement_flags
_atom_site_occupancy
_atom_site_disorder_assembly
_atom_site_disorder_group
_atom_site_type_symbol
O1 .2279(3) 1.30920(10) -.00611(5) .0737(4) Uani d . 1 . . O
O2 .2851(3) 1.16028(11) -.05200(5) .0703(4) Uani d . 1 . . O
H2A .258(4) 1.230(2) -.0411(9) .094(9) Uiso d . 1 . . H
O3 -.05848(19) .67023(11) .22203(6) .0699(4) Uani d . 1 . . O
O4 .0951(2) .54035(9) .19632(5) .0620(4) Uani d . 1 . . O
C1 .2428(3) 1.09555(11) .06979(6) .0455(4) Uani d . 1 . . C
H1A .1481 1.1245 .0899 .055 Uiso calc . 1 . . H
H1B .3689 1.1000 .0842 .055 Uiso calc . 1 . . H
C2 .2475(3) 1.15275(12) .02648(6) .0461(4) Uani d . 1 . . C
C3 .2811(3) 1.10911(13) -.01443(6) .0496(4) Uani d . 1 . . C
C4 .3198(3) 1.00237(13) -.02081(5) .0491(4) Uani d . 1 . . C
C5 .3274(3) .94905(11) .02552(5) .0402(4) Uani d . 1 . . C
H5A .4592 .9603 .0369 .048 Uiso calc . 1 . . H
C6 .3101(3) .83894(12) .02099(5) .0456(4) Uani d . 1 . . C
H6A .1758 .8215 .0153 .055 Uiso calc . 1 . . H
H6B .3876 .8169 -.0044 .055 Uiso calc . 1 . . H
C7 .3793(3) .78961(11) .06386(5) .0427(4) Uani d . 1 . . C
H7A .5160 .8040 .0682 .051 Uiso calc . 1 . . H
H7B .3666 .7198 .0603 .051 Uiso calc . 1 . . H
C8 .2662(2) .82138(10) .10640(5) .0339(3) Uani d . 1 . . C
C9 .2461(2) .93374(10) .10791(5) .0334(3) Uani d . 1 . . C
H9A .3764 .9573 .1154 .040 Uiso calc . 1 . . H
C10 .1917(2) .98759(11) .06296(5) .0370(3) Uani d . 1 . . C
C11 .1200(2) .96257(11) .14831(5) .0390(3) Uani d . 1 . . C
H11A .1444 1.0302 .1555 .047 Uiso calc . 1 . . H
H11B -.0156 .9567 .1398 .047 Uiso calc . 1 . . H
C12 .1555(2) .90240(11) .18970(5) .0381(3) Uani d . 1 . . C
H12A .0938 .9219 .2161 .046 Uiso calc . 1 . . H
C13 .2667(2) .82401(10) .19207(5) .0330(3) Uani d . 1 . . C
C14 .3795(2) .78933(10) .15050(5) .0340(3) Uani d . 1 . . C
C15 .4045(3) .67766(11) .15041(5) .0420(4) Uani d . 1 . . C
H15A .2871 .6487 .1383 .050 Uiso calc . 1 . . H
H15B .5102 .6612 .1302 .050 Uiso calc . 1 . . H
C16 .4455(2) .63247(11) .19618(6) .0408(4) Uani d . 1 . . C
H16A .5719 .6538 .2067 .049 Uiso calc . 1 . . H
H16B .4491 .5623 .1931 .049 Uiso calc . 1 . . H
C17 .2912(2) .66034(11) .23103(5) .0387(3) Uani d . 1 . . C
C18 .2899(2) .77137(11) .23702(5) .0380(3) Uani d . 1 . . C
H18A .1762 .7876 .2555 .046 Uiso calc . 1 . . H
C19 .4706(3) .80591(12) .26309(5) .0458(4) Uani d . 1 . . C
H19A .5834 .7973 .2439 .055 Uiso calc . 1 . . H
H19B .4572 .8749 .2689 .055 Uiso calc . 1 . . H
C20 .5094(3) .75437(14) .30819(6) .0537(5) Uani d . 1 . . C
C21 .5087(3) .64495(14) .30029(6) .0522(4) Uani d . 1 . . C
H21A .6209 .6277 .2822 .063 Uiso calc . 1 . . H
H21B .5209 .6122 .3291 .063 Uiso calc . 1 . . H
C22 .3272(3) .60876(13) .27683(6) .0482(4) Uani d . 1 . . C
H22A .2162 .6193 .2964 .058 Uiso calc . 1 . . H
H22B .3389 .5394 .2717 .058 Uiso calc . 1 . . H
C23 .5193(4) .99293(15) -.04334(6) .0635(5) Uani d . 1 . . C
H23A .5535 .9255 -.0457 .076 Uiso calc R 1 . . H
H23B .6148 1.0262 -.0255 .076 Uiso calc R 1 . . H
H23C .5146 1.0212 -.0729 .076 Uiso calc R 1 . . H
C24 .1648(4) .96115(17) -.05350(6) .0709(6) Uani d . 1 . . C
H24A .1963 .8951 -.0608 .085 Uiso calc R 1 . . H
H24B .1626 .9994 -.0806 .085 Uiso calc R 1 . . H
H24C .0395 .9635 -.0393 .085 Uiso calc R 1 . . H
C25 -.0244(3) .98220(14) .05027(6) .0506(4) Uani d . 1 . . C
H25A -.0538 .9185 .0390 .061 Uiso calc R 1 . . H
H25B -.0522 1.0295 .0274 .061 Uiso calc R 1 . . H
H25C -.1022 .9952 .0765 .061 Uiso calc R 1 . . H
C26 .0644(2) .77314(11) .10503(6) .0420(3) Uani d . 1 . . C
H26A .0013 .7814 .1337 .050 Uiso calc R 1 . . H
H26B .0786 .7051 .0987 .050 Uiso calc R 1 . . H
H26C -.0126 .8029 .0818 .050 Uiso calc R 1 . . H
C27 .5850(2) .83488(13) .15319(6) .0454(4) Uani d . 1 . . C
H27A .6436 .8342 .1238 .054 Uiso calc R 1 . . H
H27B .6636 .7980 .1737 .054 Uiso calc R 1 . . H
H27C .5751 .9007 .1637 .054 Uiso calc R 1 . . H
C28 .0898(3) .62686(12) .21609(6) .0431(4) Uani d . 1 . . C
C29 .7099(4) .78617(18) .32480(8) .0753(7) Uani d . 1 . . C
H29A .8065 .7674 .3031 .090 Uiso calc R 1 . . H
H29B .7371 .7556 .3532 .090 Uiso calc R 1 . . H
H29C .7118 .8555 .3285 .090 Uiso calc R 1 . . H
C30 .3588(4) .78209(18) .34366(6) .0749(7) Uani d . 1 . . C
H30A .2318 .7639 .3333 .090 Uiso calc R 1 . . H
H30B .3628 .8510 .3486 .090 Uiso calc R 1 . . H
H30C .3870 .7489 .3714 .090 Uiso calc R 1 . . H
C31 .2228(3) 1.25424(14) .02782(8) .0590(5) Uani d . 1 . . C
H31A .207(4) 1.2878(18) .0585(8) .079(7) Uiso d . 1 . . H
C32 -.0881(3) .50175(17) .18171(8) .0712(6) Uani d . 1 . . C
H32A -.0676 .4406 .1668 .085 Uiso calc R 1 . . H
H32B -.1483 .5464 .1611 .085 Uiso calc R 1 . . H
H32C -.1711 .4923 .2074 .085 Uiso calc R 1 . . H

loop_
_atom_site_aniso_label
_atom_site_aniso_U_11
_atom_site_aniso_U_22
_atom_site_aniso_U_33
_atom_site_aniso_U_12
_atom_site_aniso_U_13
_atom_site_aniso_U_23
O1 .0882(11) .0514(8) .0814(10) .0086(7) .0089(9) .0261(7)
O2 .0979(11) .0645(9) .0485(7) -.0032(9) -.0066(7) .0195(6)
O3 .0352(7) .0695(9) .1049(11) .0050(7) .0022(7) -.0123(8)
O4 .0431(7) .0502(7) .0927(10) -.0027(6) -.0076(7) -.0130(7)
C1 .0601(11) .0356(7) .0409(8) .0021(8) -.0055(8) -.0005(6)
C2 .0492(10) .0412(8) .0479(9) -.0020(7) -.0051(8) .0078(7)
C3 .0549(11) .0522(9) .0417(9) -.0073(9) -.0099(8) .0097(7)
C4 .0646(11) .0495(9) .0331(7) -.0114(9) -.0048(7) -.0006(7)
C5 .0474(9) .0418(8) .0314(7) -.0043(7) -.0045(7) -.0024(6)
C6 .0566(10) .0439(8) .0363(8) -.0029(8) .0017(7) -.0076(6)
C7 .0514(10) .0386(8) .0382(7) .0058(7) .0055(7) -.0047(6)
C8 .0326(8) .0333(7) .0358(7) .0016(6) .0011(6) -.0031(6)
C9 .0331(8) .0332(7) .0339(7) .0008(6) -.0041(6) -.0018(5)
C10 .0410(8) .0359(7) .0341(7) -.0002(6) -.0055(6) .0008(6)
C11 .0425(9) .0364(7) .0380(7) .0099(7) -.0008(7) -.0021(6)
C12 .0415(9) .0397(7) .0330(7) .0072(7) .0031(6) -.0034(6)
C13 .0289(7) .0360(7) .0340(7) .0009(6) -.0013(6) -.0007(5)
C14 .0304(7) .0351(7) .0367(7) .0049(6) .0025(6) -.0003(6)
C15 .0437(9) .0376(8) .0447(8) .0096(7) .0069(7) -.0014(6)
C16 .0340(8) .0368(7) .0517(9) .0077(6) .0024(7) .0037(7)
C17 .0346(8) .0397(8) .0419(8) .0038(6) .0006(6) .0051(6)
C18 .0372(9) .0424(8) .0343(7) .0074(7) .0024(6) .0010(6)
C19 .0512(10) .0444(8) .0418(8) .0022(8) -.0089(7) .0002(7)
C20 .0630(12) .0591(10) .0390(8) .0108(9) -.0121(8) .0018(8)
C21 .0542(10) .0567(10) .0458(9) .0132(8) -.0078(8) .0102(8)
C22 .0493(10) .0472(9) .0481(9) .0050(8) .0006(8) .0119(7)
C23 .0901(16) .0557(10) .0447(9) -.0104(10) .0156(10) -.0035(8)
C24 .0928(17) .0779(14) .0420(9) -.0252(12) -.0210(11) .0055(9)
C25 .0456(10) .0579(10) .0483(9) .0021(8) -.0127(8) .0088(8)
C26 .0399(8) .0400(8) .0463(8) -.0040(7) -.0053(7) -.0015(7)
C27 .0309(8) .0583(10) .0469(9) .0024(8) -.0007(7) .0075(7)
C28 .0380(9) .0439(8) .0474(8) .0009(7) .0017(7) .0078(7)
C29 .0832(16) .0790(15) .0637(12) .0016(13) -.0340(12) .0023(11)
C30 .1034(19) .0799(15) .0415(10) .0304(14) .0000(11) .0038(9)
C31 .0654(13) .0460(9) .0656(12) .0032(9) .0008(10) .0124(9)
C32 .0542(12) .0685(12) .0908(15) -.0150(11) -.0094(11) -.0058(12)

loop_
_atom_type_symbol
_atom_type_description
_atom_type_scat_dispersion_real
_atom_type_scat_dispersion_imag
_atom_type_scat_source
C C 0.0181 0.0091 'International Tables Vol C Tables 4.2.6.8 and 6.1.1.4'
H H 0.0000 0.0000 'International Tables Vol C Tables 4.2.6.8 and 6.1.1.4'
O O 0.0492 0.0322 'International Tables Vol C Tables 4.2.6.8 and 6.1.1.4'

loop_
_geom_angle_atom_site_label_1
_geom_angle_atom_site_label_2
_geom_angle_atom_site_label_3
_geom_angle
_geom_angle_publ_flag
C3 O2 H2A 103.3(15) ?
C28 O4 C32 116.15(15) ?
C2 C1 C10 113.41(13) ?
C3 C2 C31 118.65(16) yes
C3 C2 C1 121.83(14) yes
C31 C2 C1 119.49(16) yes
O2 C3 C2 121.05(16) yes
O2 C3 C4 114.33(15) yes
C2 C3 C4 124.61(14) yes
C3 C4 C23 107.23(16) ?
C3 C4 C24 108.30(17) ?
C23 C4 C24 108.29(16) ?
C3 C4 C5 110.81(13) ?
C23 C4 C5 108.30(16) ?
C24 C4 C5 113.68(15) ?
C6 C5 C10 110.92(13) ?
C6 C5 C4 112.83(12) ?
C10 C5 C4 116.81(14) yes
C7 C6 C5 110.27(12) ?
C6 C7 C8 113.45(13) ?
C26 C8 C7 108.12(12) ?
C26 C8 C9 110.46(12) ?
C7 C8 C9 110.50(12) ?
C26 C8 C14 110.23(12) ?
C7 C8 C14 110.24(12) ?
C9 C8 C14 107.30(11) ?
C11 C9 C8 109.33(12) ?
C11 C9 C10 113.93(12) ?
C8 C9 C10 117.85(12) yes
C25 C10 C1 107.45(14) ?
C25 C10 C5 113.17(13) ?
C1 C10 C5 106.71(13) ?
C25 C10 C9 114.58(13) ?
C1 C10 C9 106.84(12) ?
C5 C10 C9 107.63(12) ?
C12 C11 C9 113.81(12) ?
C13 C12 C11 125.97(13) yes
C12 C13 C18 119.61(13) yes
C12 C13 C14 120.25(13) yes
C18 C13 C14 120.06(12) yes
C13 C14 C15 111.54(12) ?
C13 C14 C27 107.19(12) ?
C15 C14 C27 107.50(13) ?
C13 C14 C8 109.06(11) ?
C15 C14 C8 109.28(12) ?
C27 C14 C8 112.29(12) ?
C16 C15 C14 115.24(13) ?
C15 C16 C17 111.77(13) ?
C28 C17 C16 111.04(13) ?
C28 C17 C18 109.15(13) ?
C16 C17 C18 109.32(12) ?
C28 C17 C22 105.11(13) ?
C16 C17 C22 111.37(13) ?
C18 C17 C22 110.78(13) ?
C13 C18 C17 111.84(12) ?
C13 C18 C19 112.10(13) ?
C17 C18 C19 111.09(13) ?
C20 C19 C18 115.74(15) ?
C21 C20 C30 110.53(18) ?
C21 C20 C29 109.58(17) ?
C30 C20 C29 108.67(18) ?
C21 C20 C19 108.81(14) ?
C30 C20 C19 111.45(15) ?
C29 C20 C19 107.74(17) ?
C22 C21 C20 113.48(14) ?
C21 C22 C17 112.52(14) ?
O3 C28 O4 122.43(17) ?
O3 C28 C17 125.60(16) ?
O4 C28 C17 111.94(14) ?
O1 C31 C2 124.8(2) ?
O1 C31 H31A 116.1(14) ?
C2 C31 H31A 119.0(14) ?

loop_
_geom_bond_atom_site_label_1
_geom_bond_atom_site_label_2
_geom_bond_site_symmetry_2
_geom_bond_distance
_geom_bond_publ_flag
O1 C31 . 1.258(2) yes
O2 C3 . 1.318(2) yes
O2 H2A . 1.03(3) ?
O3 C28 . 1.196(2) yes
O4 C28 . 1.327(2) yes
O4 C32 . 1.436(2) ?
C1 C2 . 1.506(2) yes
C1 C10 . 1.540(2) ?
C2 C3 . 1.372(2) yes
C2 C31 . 1.408(2) yes
C3 C4 . 1.505(3) yes
C4 C23 . 1.533(3) ?
C4 C24 . 1.549(3) ?
C4 C5 . 1.557(2) ?
C5 C6 . 1.526(2) ?
C5 C10 . 1.544(2) ?
C6 C7 . 1.517(2) ?
C7 C8 . 1.545(2) ?
C8 C26 . 1.541(2) ?
C8 C9 . 1.5534(19) ?
C8 C14 . 1.584(2) ?
C9 C11 . 1.531(2) ?
C9 C10 . 1.5694(19) ?
C10 C25 . 1.536(2) ?
C11 C12 . 1.500(2) ?
C12 C13 . 1.325(2) yes
C13 C18 . 1.524(2) ?
C13 C14 . 1.5326(19) ?
C14 C15 . 1.547(2) ?
C14 C27 . 1.550(2) ?
C15 C16 . 1.518(2) ?
C16 C17 . 1.530(2) ?
C17 C28 . 1.527(2) ?
C17 C18 . 1.539(2) ?
C17 C22 . 1.551(2) ?
C18 C19 . 1.540(2) ?
C19 C20 . 1.536(2) ?
C20 C21 . 1.524(3) ?
C20 C30 . 1.525(3) ?
C20 C29 . 1.529(3) ?
C21 C22 . 1.514(3) ?
C31 H31A . 1.02(2) ?

loop_
_geom_hbond_atom_site_label_D
_geom_hbond_atom_site_label_H
_geom_hbond_atom_site_label_A
_geom_hbond_distance_DH
_geom_hbond_distance_HA
_geom_hbond_distance_DA
_geom_hbond_angle_DHA
O2 H2A O1 1.03(3) 1.52(3) 2.491(2) 155(2)

loop_
_geom_torsion_atom_site_label_1
_geom_torsion_atom_site_label_2
_geom_torsion_atom_site_label_3
_geom_torsion_atom_site_label_4
_geom_torsion
C10 C1 C2 C3 -24.6(3)
C10 C1 C2 C31 157.46(17)
C31 C2 C3 O2 -1.8(3)
C1 C2 C3 O2 -179.85(18)
C31 C2 C3 C4 176.88(18)
C1 C2 C3 C4 -1.1(3)
O2 C3 C4 C23 57.8(2)
C2 C3 C4 C23 -121.0(2)
O2 C3 C4 C24 -58.8(2)
C2 C3 C4 C24 122.4(2)
O2 C3 C4 C5 175.82(16)
C2 C3 C4 C5 -3.0(3)
C3 C4 C5 C6 164.13(15)
C23 C4 C5 C6 -78.51(19)
C24 C4 C5 C6 41.9(2)
C3 C4 C5 C10 33.8(2)
C23 C4 C5 C10 151.20(14)
C24 C4 C5 C10 -88.4(2)
C10 C5 C6 C7 -64.21(18)
C4 C5 C6 C7 162.58(15)
C5 C6 C7 C8 58.37(19)
C6 C7 C8 C26 74.27(16)
C6 C7 C8 C9 -46.73(18)
C6 C7 C8 C14 -165.17(13)
C26 C8 C9 C11 55.96(16)
C7 C8 C9 C11 175.56(12)
C14 C8 C9 C11 -64.22(15)
C26 C8 C9 C10 -76.22(16)
C7 C8 C9 C10 43.38(18)
C14 C8 C9 C10 163.60(12)
C2 C1 C10 C25 -71.22(18)
C2 C1 C10 C5 50.45(19)
C2 C1 C10 C9 165.37(14)
C6 C5 C10 C25 -70.58(17)
C4 C5 C10 C25 60.61(18)
C6 C5 C10 C1 171.44(13)
C4 C5 C10 C1 -57.37(17)
C6 C5 C10 C9 57.07(16)
C4 C5 C10 C9 -171.75(13)
C11 C9 C10 C25 -51.80(18)
C8 C9 C10 C25 78.29(18)
C11 C9 C10 C1 67.08(17)
C8 C9 C10 C1 -162.83(13)
C11 C9 C10 C5 -178.62(12)
C8 C9 C10 C5 -48.53(17)
C8 C9 C11 C12 38.63(17)
C10 C9 C11 C12 172.83(13)
C9 C11 C12 C13 -7.4(2)
C11 C12 C13 C18 179.25(15)
C11 C12 C13 C14 2.3(2)
C12 C13 C14 C15 -148.98(15)
C18 C13 C14 C15 34.11(19)
C12 C13 C14 C27 93.60(17)
C18 C13 C14 C27 -83.30(16)
C12 C13 C14 C8 -28.19(19)
C18 C13 C14 C8 154.90(13)
C26 C8 C14 C13 -62.12(14)
C7 C8 C14 C13 178.59(12)
C9 C8 C14 C13 58.21(15)
C26 C8 C14 C15 60.04(15)
C7 C8 C14 C15 -59.25(15)
C9 C8 C14 C15 -179.63(12)
C26 C8 C14 C27 179.22(13)
C7 C8 C14 C27 59.93(16)
C9 C8 C14 C27 -60.45(15)
C13 C14 C15 C16 -39.15(19)
C27 C14 C15 C16 78.09(17)
C8 C14 C15 C16 -159.81(13)
C14 C15 C16 C17 54.69(19)
C15 C16 C17 C28 59.71(17)
C15 C16 C17 C18 -60.78(17)
C15 C16 C17 C22 176.48(14)
C12 C13 C18 C17 140.47(15)
C14 C13 C18 C17 -42.60(19)
C12 C13 C18 C19 -93.99(17)
C14 C13 C18 C19 82.94(16)
C28 C17 C18 C13 -68.10(16)
C16 C17 C18 C13 53.53(17)
C22 C17 C18 C13 176.63(13)
C28 C17 C18 C19 165.81(13)
C16 C17 C18 C19 -72.56(16)
C22 C17 C18 C19 50.54(17)
C13 C18 C19 C20 -178.09(14)
C17 C18 C19 C20 -52.14(19)
C18 C19 C20 C21 52.0(2)
C18 C19 C20 C30 -70.1(2)
C18 C19 C20 C29 170.74(16)
C30 C20 C21 C22 69.4(2)
C29 C20 C21 C22 -170.83(16)
C19 C20 C21 C22 -53.3(2)
C20 C21 C22 C17 56.3(2)
C28 C17 C22 C21 -171.50(14)
C16 C17 C22 C21 68.17(18)
C18 C17 C22 C21 -53.74(18)
C32 O4 C28 O3 0.8(3)
C32 O4 C28 C17 179.00(16)
C16 C17 C28 O3 -143.25(18)
C18 C17 C28 O3 -22.7(2)
C22 C17 C28 O3 96.2(2)
C16 C17 C28 O4 38.66(18)
C18 C17 C28 O4 159.25(14)
C22 C17 C28 O4 -81.89(17)
C3 C2 C31 O1 0.5(3)
C1 C2 C31 O1 178.5(2)

loop_
_cod_related_entry_id
_cod_related_entry_database
_cod_related_entry_code
1 ChemSpider 21182830
